data_4340372
loop_
_publ_author_name
'Rancan, Marzio'
'Tessarolo, Jacopo'
'Casarin, Maurizio'
'Zanonato, Pier Luigi'
'Quici, Silvio'
'Armelao, Lidia'

_publ_section_title
;
 Double level selection in a constitutional dynamic library of
 coordination driven supramolecular polygons.
;
_journal_issue 14
_journal_name_full 'Inorganic chemistry'
_journal_page_first 7276
_journal_page_last 7287
_journal_paper_doi 10.1021/ic500573e
_journal_volume 53
_journal_year 2014
_chemical_formula_moiety 'C51 H51 Cu3 N3 O12, 2(C H Cl3)'
_chemical_formula_sum 'C53 H53 Cl6 Cu3 N3 O12'
_chemical_formula_weight 1327.30
_chemical_name_systematic
;
 ? 
;
_space_group_crystal_system trigonal
_space_group_IT_number 148
_space_group_name_Hall '-R 3'
_space_group_name_H-M_alt 'R -3'
_symmetry_space_group_name_Hall '-R 3'
_symmetry_space_group_name_H-M 'R -3 :H'
_atom_sites_solution_hydrogens geom
_atom_sites_solution_primary iterative
_atom_sites_solution_secondary difmap
_audit_creation_date 2013-11-12
_audit_creation_method
;
Olex2 1.2
(compiled 2013.09.17 svn.r2790 for OlexSys, GUI svn.r4601)
;
_cell_angle_alpha 90.00
_cell_angle_beta 90.00
_cell_angle_gamma 120.00
_cell_formula_units_Z 18
_cell_length_a 31.9320(11)
_cell_length_b 31.9320(11)
_cell_length_c 38.4178(10)
_cell_measurement_reflns_used 6077
_cell_measurement_temperature 297.8(3)
_cell_measurement_theta_max 23.7632
_cell_measurement_theta_min 2.2049
_cell_volume 33924.6(19)
_computing_cell_refinement
;
CrysAlisPro, Agilent Technologies,
Version 1.171.35.19 (release 27-10-2011 CrysAlis171 .NET)
(compiled Oct 27 2011,15:02:11)
;
_computing_data_collection
;
CrysAlisPro, Agilent Technologies,
Version 1.171.35.19 (release 27-10-2011 CrysAlis171 .NET)
(compiled Oct 27 2011,15:02:11)
;
_computing_data_reduction
;
CrysAlisPro, Agilent Technologies,
Version 1.171.35.19 (release 27-10-2011 CrysAlis171 .NET)
(compiled Oct 27 2011,15:02:11)
;
_computing_molecular_graphics
;
O. V. Dolomanov, L. J. Bourhis, R. J. Gildea, J. A. K. Howard and H. Puschmann,
OLEX2: a complete structure solution, refinement and analysis program.
J. Appl. Cryst. (2009). 42, 339-341.
;
_computing_publication_material
;
O. V. Dolomanov, L. J. Bourhis, R. J. Gildea, J. A. K. Howard and H. Puschmann,
OLEX2: a complete structure solution, refinement and analysis program.
J. Appl. Cryst. (2009). 42, 339-341.
;
_computing_structure_refinement
;
SHELX, G.M. Sheldrick, Acta Cryst.
(2008). A64, 112-122
;
_computing_structure_solution
;
'L.J. Bourhis, O.V. Dolomanov, R.J. Gildea, 
J.A.K. Howard, H. Puschmann, 
in preparation (2013)'
;
_diffrn_ambient_temperature 297.8(3)
_diffrn_detector_area_resol_mean 16.1274
_diffrn_measured_fraction_theta_full 0.856
_diffrn_measured_fraction_theta_max 0.856
_diffrn_measurement_device_type 'Xcalibur, Eos, Gemini'
_diffrn_measurement_method '\w scans'
_diffrn_orient_matrix_UB_11 0.0178928000
_diffrn_orient_matrix_UB_12 0.0135222000
_diffrn_orient_matrix_UB_13 -0.0126790000
_diffrn_orient_matrix_UB_21 -0.0167710000
_diffrn_orient_matrix_UB_22 -0.0129884000
_diffrn_orient_matrix_UB_23 -0.0134286000
_diffrn_orient_matrix_UB_31 -0.0075171000
_diffrn_orient_matrix_UB_32 0.0174752000
_diffrn_orient_matrix_UB_33 -0.0001804000
_diffrn_radiation_monochromator graphite
_diffrn_radiation_type 'Mo K\a'
_diffrn_radiation_wavelength 0.7107
_diffrn_reflns_av_R_equivalents 0.0493
_diffrn_reflns_av_unetI/netI 0.0563
_diffrn_reflns_limit_h_max 28
_diffrn_reflns_limit_h_min -35
_diffrn_reflns_limit_k_max 36
_diffrn_reflns_limit_k_min -33
_diffrn_reflns_limit_l_max 36
_diffrn_reflns_limit_l_min -42
_diffrn_reflns_number 24134
_diffrn_reflns_theta_full 23.81
_diffrn_reflns_theta_max 23.81
_diffrn_reflns_theta_min 2.21
_diffrn_source 'Enhance (Mo) X-ray Source'
_exptl_absorpt_coefficient_mu 1.098
_exptl_absorpt_correction_T_max 1.00000
_exptl_absorpt_correction_T_min 0.79160
_exptl_absorpt_correction_type multi-scan
_exptl_absorpt_process_details
;
CrysAlisPro, Agilent Technologies,
Version 1.171.35.19 (release 27-10-2011 CrysAlis171 .NET)
(compiled Oct 27 2011,15:02:11)
Empirical absorption correction using spherical harmonics,
 implemented in SCALE3 ABSPACK scaling algorithm.
;
_exptl_crystal_density_diffrn 1.169
_exptl_crystal_density_method 'not measured'
_exptl_crystal_F_000 12186
_refine_diff_density_max 0.412
_refine_diff_density_min -0.464
_refine_diff_density_rms 0.068
_refine_ls_extinction_method none
_refine_ls_goodness_of_fit_ref 0.989
_refine_ls_hydrogen_treatment constr
_refine_ls_matrix_type full
_refine_ls_number_parameters 706
_refine_ls_number_reflns 9939
_refine_ls_number_restraints 0
_refine_ls_restrained_S_all 0.989
_refine_ls_R_factor_all 0.0718
_refine_ls_R_factor_gt 0.0537
_refine_ls_shift/su_max 0.002
_refine_ls_shift/su_mean 0.000
_refine_ls_structure_factor_coef Fsqd
_refine_ls_weighting_details 'calc w=1/[\s^2^(Fo^2^)+(0.1022P)^2^+0.0000P] where P=(Fo^2^+2Fc^2^)/3'
_refine_ls_weighting_scheme calc
_refine_ls_wR_factor_gt 0.1545
_refine_ls_wR_factor_ref 0.1674
_reflns_number_gt 7135
_reflns_number_total 9939
_reflns_threshold_expression >2sigma(I)
_cod_data_source_file ic500573e_si_002.cif
_cod_data_source_block Cu3sTr_cyC6
_cod_depositor_comments 'Adding full bibliography for 4340369--4340375.cif.'
_cod_original_cell_volume 33924.7(19)
_cod_database_code 4340372

loop_
_space_group_symop_id
_space_group_symop_operation_xyz
1 'x, y, z'
2 '-y, x-y, z'
3 '-x+y, -x, z'
4 'x+2/3, y+1/3, z+1/3'
5 '-y+2/3, x-y+1/3, z+1/3'
6 '-x+y+2/3, -x+1/3, z+1/3'
7 'x+1/3, y+2/3, z+2/3'
8 '-y+1/3, x-y+2/3, z+2/3'
9 '-x+y+1/3, -x+2/3, z+2/3'
10 '-x, -y, -z'
11 'y, -x+y, -z'
12 'x-y, x, -z'
13 '-x+2/3, -y+1/3, -z+1/3'
14 'y+2/3, -x+y+1/3, -z+1/3'
15 'x-y+2/3, x+1/3, -z+1/3'
16 '-x+1/3, -y+2/3, -z+2/3'
17 'y+1/3, -x+y+2/3, -z+2/3'
18 'x-y+1/3, x+2/3, -z+2/3'

loop_
_atom_site_label
_atom_site_type_symbol
_atom_site_fract_x
_atom_site_fract_y
_atom_site_fract_z
_atom_site_U_iso_or_equiv
_atom_site_adp_type
_atom_site_occupancy
_atom_site_symmetry_multiplicity
_atom_site_calc_flag
_atom_site_refinement_flags
Cu1 Cu 0.22627(2) 0.17191(2) 0.548424(12) 0.0491(2) Uani 1 1 d .
Cu2 Cu 0.17014(2) 0.23296(2) 0.693273(14) 0.0580(2) Uani 1 1 d .
Cu3 Cu 0.25301(2) 0.38242(2) 0.563279(14) 0.0586(2) Uani 1 1 d .
Cl6S Cl 0.59142(8) 0.38723(7) 0.80853(5) 0.1191(6) Uani 1 1 d .
Cl5S Cl 0.54961(7) 0.44777(7) 0.79761(5) 0.1158(6) Uani 1 1 d .
Cl4S Cl 0.58614(8) 0.41990(8) 0.73949(5) 0.1249(7) Uani 1 1 d .
Cl1S Cl 0.67060(12) 0.74390(11) 0.35695(5) 0.1694(11) Uani 1 1 d .
Cl2S Cl 0.65306(9) 0.67523(9) 0.40992(7) 0.1531(9) Uani 1 1 d .
O1 O 0.25771(11) 0.15414(11) 0.58280(7) 0.0557(8) Uani 1 1 d .
O2 O 0.16436(11) 0.12062(11) 0.56355(8) 0.0570(8) Uani 1 1 d .
O6 O 0.11862(12) 0.16934(13) 0.68153(8) 0.0660(9) Uani 1 1 d .
O3 O 0.28818(11) 0.21429(12) 0.52746(8) 0.0607(8) Uani 1 1 d .
O5 O 0.21060(12) 0.20672(13) 0.70495(8) 0.0653(9) Uani 1 1 d .
O4 O 0.19449(11) 0.18652(11) 0.51196(7) 0.0542(8) Uani 1 1 d .
O7 O 0.21372(13) 0.29131(13) 0.71731(8) 0.0705(10) Uani 1 1 d .
O11 O 0.31033(12) 0.38695(13) 0.54325(8) 0.0665(9) Uani 1 1 d .
Cl3S Cl 0.59404(11) 0.71793(14) 0.40446(11) 0.2123(15) Uani 1 1 d .
O12 O 0.22090(12) 0.36266(12) 0.51933(8) 0.0621(9) Uani 1 1 d .
C8 C 0.1525(2) -0.01150(19) 0.67282(15) 0.0727(15) Uani 1 1 d .
H8 H 0.1502 -0.0416 0.6710 0.087 Uiso 1 1 calc R
N3 N 0.22326(15) 0.30369(14) 0.58667(10) 0.0591(10) Uani 1 1 d .
C6 C 0.17116(16) 0.06490(16) 0.64683(11) 0.0499(11) Uani 1 1 d .
O9 O 0.28667(13) 0.40689(14) 0.60608(9) 0.0767(10) Uani 1 1 d .
C3 C 0.18873(17) 0.09754(15) 0.61522(10) 0.0480(11) Uani 1 1 d .
O10 O 0.20104(14) 0.39102(14) 0.57952(9) 0.0790(11) Uani 1 1 d .
C11 C 0.15925(15) 0.07872(16) 0.67798(11) 0.0508(11) Uani 1 1 d .
C14 C 0.16202(16) 0.12668(16) 0.68362(10) 0.0476(11) Uani 1 1 d .
C2 C 0.23845(17) 0.12429(16) 0.60788(11) 0.0491(11) Uani 1 1 d .
C4 C 0.15482(17) 0.09391(16) 0.59036(12) 0.0520(11) Uani 1 1 d .
N2 N 0.20310(15) 0.25379(15) 0.63587(10) 0.0636(11) Uani 1 1 d .
C10 C 0.14453(18) 0.04570(19) 0.70600(13) 0.0652(14) Uani 1 1 d .
H10 H 0.1367 0.0542 0.7272 0.078 Uiso 1 1 calc R
C7 C 0.16739(19) 0.01919(18) 0.64465(13) 0.0652(14) Uani 1 1 d .
H7 H 0.1750 0.0096 0.6239 0.078 Uiso 1 1 calc R
N1 N 0.22245(15) 0.23047(14) 0.58374(10) 0.0581(10) Uani 1 1 d .
C50 C 0.21079(19) 0.2935(2) 0.61942(14) 0.0664(14) Uani 1 1 d .
H50 H 0.2070 0.3161 0.6322 0.080 Uiso 1 1 calc R
O8 O 0.12931(13) 0.25908(14) 0.68321(9) 0.0735(10) Uani 1 1 d .
C29 C 0.2703(2) 0.4147(2) 0.63417(14) 0.0732(15) Uani 1 1 d .
C46 C 0.26335(17) 0.24717(16) 0.48162(10) 0.0467(11) Uani 1 1 d .
C30 C 0.2252(2) 0.41133(18) 0.63856(12) 0.0638(14) Uani 1 1 d .
C38 C 0.28721(16) 0.32955(16) 0.45595(10) 0.0488(11) Uani 1 1 d .
C42 C 0.2880(2) 0.2684(2) 0.41988(13) 0.0754(16) Uani 1 1 d .
H42 H 0.2828 0.2372 0.4174 0.090 Uiso 1 1 calc R
C44 C 0.3486(2) 0.2624(2) 0.48883(15) 0.0858(18) Uani 1 1 d .
H44A H 0.3696 0.2780 0.5083 0.129 Uiso 1 1 calc R
H44B H 0.3551 0.2857 0.4708 0.129 Uiso 1 1 calc R
H44C H 0.3543 0.2375 0.4800 0.129 Uiso 1 1 calc R
C35 C 0.27715(17) 0.34726(16) 0.48876(11) 0.0510(11) Uani 1 1 d .
C47 C 0.21353(19) 0.21632(18) 0.48663(11) 0.0528(12) Uani 1 1 d .
C39 C 0.30447(17) 0.36082(18) 0.42686(12) 0.0593(13) Uani 1 1 d .
H39 H 0.3103 0.3923 0.4291 0.071 Uiso 1 1 calc R
C18 C 0.21452(19) 0.3317(2) 0.71770(12) 0.0643(14) Uani 1 1 d .
C48 C 0.1770(2) 0.2132(2) 0.46040(13) 0.0818(17) Uani 1 1 d .
H48A H 0.1633 0.1827 0.4485 0.123 Uiso 1 1 calc R
H48B H 0.1926 0.2390 0.4439 0.123 Uiso 1 1 calc R
H48C H 0.1519 0.2158 0.4721 0.123 Uiso 1 1 calc R
C15 C 0.12077(18) 0.13100(19) 0.67896(11) 0.0585(13) Uani 1 1 d .
C36 C 0.31425(18) 0.37114(18) 0.51356(13) 0.0590(13) Uani 1 1 d .
C17 C 0.2520(2) 0.3677(2) 0.74243(15) 0.0902(19) Uani 1 1 d .
H17A H 0.2413 0.3586 0.7660 0.135 Uiso 1 1 calc R
H17B H 0.2567 0.3993 0.7379 0.135 Uiso 1 1 calc R
H17C H 0.2821 0.3682 0.7391 0.135 Uiso 1 1 calc R
C19 C 0.18257(19) 0.34165(19) 0.69953(12) 0.0609(13) Uani 1 1 d .
C32 C 0.1509(3) 0.4097(3) 0.61178(17) 0.115(3) Uani 1 1 d .
H32A H 0.1600 0.4421 0.6048 0.173 Uiso 1 1 calc R
H32B H 0.1387 0.4042 0.6352 0.173 Uiso 1 1 calc R
H32C H 0.1262 0.3871 0.5964 0.173 Uiso 1 1 calc R
C1 C 0.27384(18) 0.1168(2) 0.62910(13) 0.0711(15) Uani 1 1 d .
H1A H 0.2829 0.0967 0.6164 0.107 Uiso 1 1 calc R
H1B H 0.2591 0.1014 0.6507 0.107 Uiso 1 1 calc R
H1C H 0.3021 0.1475 0.6337 0.107 Uiso 1 1 calc R
C40 C 0.3130(2) 0.3459(2) 0.39489(12) 0.0671(14) Uani 1 1 d .
H40 H 0.3249 0.3674 0.3763 0.080 Uiso 1 1 calc R
C22 C 0.1902(2) 0.3918(2) 0.70029(13) 0.0692(15) Uani 1 1 d .
C43 C 0.27987(17) 0.28270(17) 0.45193(11) 0.0533(12) Uani 1 1 d .
C31 C 0.1948(2) 0.4030(2) 0.61005(14) 0.0735(15) Uani 1 1 d .
C33 C 0.19883(19) 0.3356(2) 0.46282(12) 0.0708(15) Uani 1 1 d .
H33A H 0.1669 0.3125 0.4706 0.106 Uiso 1 1 calc R
H33B H 0.2082 0.3217 0.4443 0.106 Uiso 1 1 calc R
H33C H 0.1991 0.3640 0.4545 0.106 Uiso 1 1 calc R
C41 C 0.3039(2) 0.2996(2) 0.39089(13) 0.0776(16) Uani 1 1 d .
H41 H 0.3082 0.2888 0.3694 0.093 Uiso 1 1 calc R
C16 C 0.07182(19) 0.0864(2) 0.67222(17) 0.0855(17) Uani 1 1 d .
H16A H 0.0498 0.0829 0.6905 0.128 Uiso 1 1 calc R
H16B H 0.0754 0.0583 0.6715 0.128 Uiso 1 1 calc R
H16C H 0.0593 0.0898 0.6503 0.128 Uiso 1 1 calc R
C45 C 0.29695(18) 0.24039(18) 0.50029(12) 0.0582(12) Uani 1 1 d .
C5 C 0.10269(19) 0.0545(2) 0.59169(13) 0.0770(16) Uani 1 1 d .
H5A H 0.0823 0.0681 0.5872 0.116 Uiso 1 1 calc R
H5B H 0.0955 0.0398 0.6143 0.116 Uiso 1 1 calc R
H5C H 0.0970 0.0305 0.5744 0.116 Uiso 1 1 calc R
C34 C 0.23368(17) 0.34873(16) 0.49246(12) 0.0520(12) Uani 1 1 d .
C28 C 0.3051(2) 0.4283(3) 0.66484(15) 0.111(2) Uani 1 1 d .
H28A H 0.3074 0.4007 0.6718 0.166 Uiso 1 1 calc R
H28B H 0.2933 0.4389 0.6839 0.166 Uiso 1 1 calc R
H28C H 0.3364 0.4540 0.6580 0.166 Uiso 1 1 calc R
C24 C 0.1861(3) 0.4553(3) 0.73325(19) 0.117(3) Uani 1 1 d .
H24 H 0.1777 0.4656 0.7533 0.141 Uiso 1 1 calc R
C49 C 0.20962(19) 0.22347(18) 0.61660(12) 0.0609(13) Uani 1 1 d .
H49 H 0.2048 0.1951 0.6270 0.073 Uiso 1 1 calc R
C37 C 0.3652(2) 0.3825(2) 0.50563(15) 0.0911(19) Uani 1 1 d .
H37A H 0.3873 0.4074 0.5210 0.137 Uiso 1 1 calc R
H37B H 0.3730 0.3933 0.4820 0.137 Uiso 1 1 calc R
H37C H 0.3675 0.3539 0.5088 0.137 Uiso 1 1 calc R
C13 C 0.20364(17) 0.16463(18) 0.69878(11) 0.0555(12) Uani 1 1 d .
C27 C 0.2118(2) 0.4248(2) 0.67357(14) 0.0730(15) Uani 1 1 d .
C26 C 0.2207(3) 0.4715(2) 0.67815(16) 0.104(2) Uani 1 1 d .
H26 H 0.2357 0.4940 0.6604 0.125 Uiso 1 1 calc R
C21 C 0.0993(3) 0.3119(3) 0.6738(2) 0.128(3) Uani 1 1 d .
H21A H 0.1025 0.3187 0.6494 0.192 Uiso 1 1 calc R
H21B H 0.1012 0.3388 0.6863 0.192 Uiso 1 1 calc R
H21C H 0.0687 0.2835 0.6783 0.192 Uiso 1 1 calc R
C23 C 0.1751(3) 0.4067(3) 0.73027(15) 0.096(2) Uani 1 1 d .
H23 H 0.1581 0.3846 0.7478 0.115 Uiso 1 1 calc R
C20 C 0.1397(2) 0.3034(3) 0.68575(14) 0.0781(16) Uani 1 1 d .
C51 C 0.22887(18) 0.27098(19) 0.57023(12) 0.0582(13) Uani 1 1 d .
H51 H 0.2382 0.2769 0.5470 0.070 Uiso 1 1 calc R
C25 C 0.2079(3) 0.4855(3) 0.7080(2) 0.115(3) Uani 1 1 d .
H25 H 0.2150 0.5174 0.7103 0.138 Uiso 1 1 calc R
C1S C 0.6514(2) 0.7280(3) 0.39914(17) 0.103(2) Uani 1 1 d .
H1S H 0.6732 0.7542 0.4147 0.124 Uiso 1 1 calc R
C12 C 0.2446(2) 0.1575(2) 0.71068(15) 0.0811(16) Uani 1 1 d .
H12A H 0.2736 0.1797 0.6986 0.122 Uiso 1 1 calc R
H12B H 0.2369 0.1249 0.7058 0.122 Uiso 1 1 calc R
H12C H 0.2493 0.1633 0.7353 0.122 Uiso 1 1 calc R
C2S C 0.5935(2) 0.4334(2) 0.78379(14) 0.0840(17) Uani 1 1 d .
H2S H 0.6254 0.4622 0.7871 0.101 Uiso 1 1 calc R
C9 C 0.1414(2) 0.0019(2) 0.70287(15) 0.0755(16) Uani 1 1 d .
H9 H 0.1315 -0.0190 0.7218 0.091 Uiso 1 1 calc R

loop_
_atom_site_aniso_label
_atom_site_aniso_U_11
_atom_site_aniso_U_22
_atom_site_aniso_U_33
_atom_site_aniso_U_23
_atom_site_aniso_U_13
_atom_site_aniso_U_12
Cu1 0.0531(4) 0.0488(4) 0.0505(3) 0.0057(2) 0.0028(2) 0.0292(3)
Cu2 0.0540(4) 0.0582(4) 0.0634(4) -0.0113(3) -0.0082(3) 0.0292(3)
Cu3 0.0623(4) 0.0577(4) 0.0601(4) -0.0096(3) -0.0085(3) 0.0334(3)
Cl6S 0.1154(15) 0.0992(14) 0.1347(14) 0.0194(11) 0.0152(12) 0.0477(12)
Cl5S 0.0924(13) 0.0972(13) 0.1456(15) 0.0091(11) 0.0299(11) 0.0384(11)
Cl4S 0.1293(16) 0.1212(16) 0.0965(11) -0.0206(11) -0.0020(11) 0.0419(13)
Cl1S 0.225(3) 0.171(2) 0.1051(14) 0.0074(14) -0.0304(16) 0.094(2)
Cl2S 0.1274(18) 0.1188(17) 0.211(2) 0.0388(16) -0.0336(16) 0.0598(15)
O1 0.0523(19) 0.060(2) 0.0590(18) 0.0152(16) 0.0071(15) 0.0312(17)
O2 0.056(2) 0.055(2) 0.0582(18) 0.0085(16) -0.0037(15) 0.0262(17)
O6 0.057(2) 0.062(2) 0.083(2) -0.0149(18) -0.0091(17) 0.0325(19)
O3 0.056(2) 0.065(2) 0.0638(19) 0.0172(17) 0.0101(15) 0.0319(18)
O5 0.059(2) 0.060(2) 0.075(2) -0.0137(17) -0.0155(17) 0.0283(19)
O4 0.0531(19) 0.057(2) 0.0540(17) 0.0109(16) 0.0023(15) 0.0283(17)
O7 0.076(3) 0.070(2) 0.075(2) -0.0224(18) -0.0242(18) 0.044(2)
O11 0.058(2) 0.081(2) 0.063(2) -0.0096(18) -0.0082(16) 0.037(2)
Cl3S 0.118(2) 0.217(3) 0.327(4) 0.030(3) -0.003(2) 0.103(2)
O12 0.059(2) 0.076(2) 0.0593(19) -0.0164(17) -0.0113(16) 0.0398(19)
C8 0.077(4) 0.041(3) 0.093(4) 0.012(3) -0.004(3) 0.023(3)
N3 0.069(3) 0.054(3) 0.062(3) -0.001(2) 0.005(2) 0.036(2)
C6 0.045(3) 0.046(3) 0.056(3) 0.002(2) -0.003(2) 0.021(2)
O9 0.070(2) 0.090(3) 0.067(2) -0.024(2) -0.0101(18) 0.037(2)
C3 0.054(3) 0.040(3) 0.046(2) 0.000(2) -0.002(2) 0.021(2)
O10 0.096(3) 0.105(3) 0.062(2) -0.025(2) -0.0195(19) 0.070(3)
C11 0.040(3) 0.050(3) 0.053(3) 0.006(2) -0.002(2) 0.015(2)
C14 0.047(3) 0.049(3) 0.044(2) 0.002(2) 0.001(2) 0.022(2)
C2 0.056(3) 0.047(3) 0.050(3) -0.002(2) -0.005(2) 0.030(3)
C4 0.054(3) 0.045(3) 0.058(3) 0.005(2) 0.006(2) 0.025(2)
N2 0.076(3) 0.057(3) 0.060(2) -0.002(2) -0.001(2) 0.034(2)
C10 0.060(3) 0.060(4) 0.063(3) 0.008(3) 0.000(2) 0.020(3)
C7 0.076(4) 0.048(3) 0.072(3) 0.003(3) -0.001(3) 0.031(3)
N1 0.073(3) 0.050(3) 0.056(2) -0.0016(19) 0.001(2) 0.033(2)
C50 0.076(4) 0.064(4) 0.069(4) -0.012(3) 0.000(3) 0.043(3)
O8 0.065(2) 0.064(2) 0.096(2) -0.018(2) -0.0155(19) 0.035(2)
C29 0.074(4) 0.061(4) 0.073(4) -0.015(3) -0.021(3) 0.025(3)
C46 0.053(3) 0.047(3) 0.043(2) 0.008(2) 0.001(2) 0.027(2)
C30 0.084(4) 0.057(3) 0.056(3) -0.019(2) -0.013(3) 0.039(3)
C38 0.046(3) 0.049(3) 0.049(3) 0.006(2) 0.004(2) 0.022(2)
C42 0.110(5) 0.065(4) 0.066(3) 0.012(3) 0.027(3) 0.054(4)
C44 0.068(4) 0.100(5) 0.097(4) 0.044(3) 0.023(3) 0.047(4)
C35 0.053(3) 0.048(3) 0.054(3) 0.007(2) -0.001(2) 0.027(2)
C47 0.071(4) 0.056(3) 0.049(3) 0.002(2) -0.004(2) 0.045(3)
C39 0.064(3) 0.051(3) 0.064(3) 0.008(2) 0.006(2) 0.029(3)
C18 0.070(4) 0.070(4) 0.058(3) -0.024(3) -0.014(3) 0.038(3)
C48 0.074(4) 0.085(4) 0.071(3) 0.018(3) -0.014(3) 0.029(3)
C15 0.054(3) 0.056(3) 0.053(3) -0.005(2) 0.004(2) 0.019(3)
C36 0.057(3) 0.062(3) 0.063(3) 0.008(3) 0.001(3) 0.033(3)
C17 0.102(5) 0.077(4) 0.096(4) -0.035(3) -0.036(4) 0.048(4)
C19 0.069(4) 0.064(3) 0.055(3) -0.018(2) -0.011(3) 0.036(3)
C32 0.133(6) 0.182(8) 0.091(4) -0.043(5) -0.021(4) 0.125(6)
C1 0.053(3) 0.089(4) 0.073(3) 0.013(3) -0.001(3) 0.036(3)
C40 0.081(4) 0.065(4) 0.055(3) 0.016(3) 0.014(3) 0.035(3)
C22 0.089(4) 0.081(4) 0.058(3) -0.022(3) -0.013(3) 0.057(4)
C43 0.061(3) 0.052(3) 0.050(3) 0.006(2) 0.003(2) 0.031(3)
C31 0.090(4) 0.074(4) 0.073(4) -0.015(3) -0.011(3) 0.053(3)
C33 0.067(4) 0.090(4) 0.061(3) -0.005(3) 0.000(3) 0.044(3)
C41 0.103(5) 0.080(4) 0.061(3) 0.013(3) 0.024(3) 0.054(4)
C16 0.052(3) 0.063(4) 0.127(5) -0.015(3) -0.010(3) 0.018(3)
C45 0.059(3) 0.058(3) 0.061(3) 0.011(3) 0.011(2) 0.032(3)
C5 0.060(4) 0.073(4) 0.080(3) 0.016(3) -0.004(3) 0.020(3)
C34 0.050(3) 0.050(3) 0.053(3) 0.000(2) -0.007(2) 0.023(2)
C28 0.080(5) 0.156(7) 0.076(4) -0.030(4) -0.031(3) 0.044(5)
C24 0.200(9) 0.138(7) 0.074(4) -0.044(5) -0.025(5) 0.131(7)
C49 0.078(4) 0.057(3) 0.058(3) 0.000(2) 0.006(3) 0.041(3)
C37 0.060(4) 0.117(5) 0.095(4) -0.009(4) 0.001(3) 0.044(4)
C13 0.052(3) 0.054(3) 0.057(3) -0.006(2) -0.005(2) 0.024(3)
C27 0.088(4) 0.065(4) 0.076(4) -0.029(3) -0.025(3) 0.046(3)
C26 0.165(7) 0.076(4) 0.085(4) -0.031(3) -0.017(4) 0.071(5)
C21 0.105(6) 0.110(6) 0.199(8) -0.035(6) -0.059(5) 0.076(5)
C23 0.134(6) 0.113(5) 0.073(4) -0.030(4) -0.017(4) 0.087(5)
C20 0.075(4) 0.095(5) 0.080(4) -0.016(3) -0.012(3) 0.054(4)
C51 0.063(3) 0.060(3) 0.057(3) -0.002(3) 0.002(2) 0.035(3)
C25 0.194(9) 0.092(5) 0.087(5) -0.029(4) -0.029(5) 0.093(6)
C1S 0.084(5) 0.111(6) 0.114(5) -0.004(4) -0.026(4) 0.048(4)
C12 0.073(4) 0.072(4) 0.100(4) -0.019(3) -0.034(3) 0.039(3)
C2S 0.066(4) 0.069(4) 0.092(4) -0.002(3) 0.011(3) 0.015(3)
C9 0.075(4) 0.061(4) 0.075(4) 0.025(3) -0.001(3) 0.022(3)

loop_
_atom_type_symbol
_atom_type_description
_atom_type_scat_dispersion_real
_atom_type_scat_dispersion_imag
_atom_type_scat_source
C C 0.0033 0.0016 'International Tables Vol C Tables 4.2.6.8 and 6.1.1.4'
H H 0.0000 0.0000 'International Tables Vol C Tables 4.2.6.8 and 6.1.1.4'
Cl Cl 0.1484 0.1585 'International Tables Vol C Tables 4.2.6.8 and 6.1.1.4'
Cu Cu 0.3201 1.2651 'International Tables Vol C Tables 4.2.6.8 and 6.1.1.4'
N N 0.0061 0.0033 'International Tables Vol C Tables 4.2.6.8 and 6.1.1.4'
O O 0.0106 0.0060 'International Tables Vol C Tables 4.2.6.8 and 6.1.1.4'

loop_
_geom_angle_atom_site_label_1
_geom_angle_atom_site_label_2
_geom_angle_atom_site_label_3
_geom_angle
O1 Cu1 O2 90.41(13)
O1 Cu1 O3 89.46(13)
O1 Cu1 O4 176.27(13)
O1 Cu1 N1 94.65(13)
O2 Cu1 O3 169.19(14)
O2 Cu1 N1 93.60(14)
O3 Cu1 N1 97.19(14)
O4 Cu1 O2 89.09(13)
O4 Cu1 O3 90.33(13)
O4 Cu1 N1 89.07(13)
O6 Cu2 N2 95.89(14)
O5 Cu2 O6 90.05(15)
O5 Cu2 O7 89.52(15)
O5 Cu2 N2 92.21(15)
O7 Cu2 O6 164.35(15)
O7 Cu2 N2 99.76(15)
O8 Cu2 O6 90.21(15)
O8 Cu2 O5 178.12(15)
O8 Cu2 O7 89.73(15)
O8 Cu2 N2 89.62(15)
O11 Cu3 N3 95.34(15)
O12 Cu3 O11 90.27(14)
O12 Cu3 N3 96.90(14)
O12 Cu3 O10 88.56(14)
O9 Cu3 O11 89.65(15)
O9 Cu3 O12 175.80(16)
O9 Cu3 N3 87.28(15)
O9 Cu3 O10 90.66(15)
O10 Cu3 O11 168.24(16)
O10 Cu3 N3 96.41(16)
C2 O1 Cu1 128.0(3)
C4 O2 Cu1 128.0(3)
C15 O6 Cu2 127.6(3)
C45 O3 Cu1 127.8(3)
C13 O5 Cu2 128.4(3)
C47 O4 Cu1 128.5(3)
C18 O7 Cu2 128.7(3)
C36 O11 Cu3 127.2(3)
C34 O12 Cu3 128.4(3)
C7 C8 H8 119.9
C9 C8 H8 119.9
C9 C8 C7 120.1(5)
C50 N3 Cu3 122.4(3)
C51 N3 Cu3 121.4(3)
C51 N3 C50 114.3(4)
C11 C6 C3 122.5(4)
C11 C6 C7 119.0(4)
C7 C6 C3 118.5(4)
C29 O9 Cu3 127.4(3)
C2 C3 C6 119.8(4)
C2 C3 C4 120.3(4)
C4 C3 C6 118.9(4)
C31 O10 Cu3 128.1(3)
C6 C11 C14 124.1(4)
C6 C11 C10 117.4(4)
C10 C11 C14 118.5(4)
C15 C14 C11 120.1(4)
C13 C14 C11 119.2(4)
C13 C14 C15 119.9(4)
O1 C2 C3 125.6(4)
O1 C2 C1 114.0(4)
C3 C2 C1 120.3(4)
O2 C4 C3 125.3(4)
O2 C4 C5 112.4(4)
C3 C4 C5 122.1(4)
C50 N2 Cu2 123.5(3)
C49 N2 Cu2 121.6(3)
C49 N2 C50 114.5(4)
C11 C10 H10 119.1
C9 C10 C11 121.8(5)
C9 C10 H10 119.1
C8 C7 C6 120.9(5)
C8 C7 H7 119.6
C6 C7 H7 119.6
C49 N1 Cu1 123.6(3)
C49 N1 C51 115.5(4)
C51 N1 Cu1 120.6(3)
N3 C50 N2 125.6(5)
N3 C50 H50 117.2
N2 C50 H50 117.2
C20 O8 Cu2 127.5(3)
O9 C29 C30 126.4(5)
O9 C29 C28 113.4(5)
C30 C29 C28 120.2(5)
C47 C46 C43 118.6(4)
C45 C46 C47 120.7(4)
C45 C46 C43 120.0(4)
C29 C30 C31 120.7(5)
C29 C30 C27 120.4(5)
C31 C30 C27 118.2(5)
C39 C38 C35 119.1(4)
C43 C38 C35 123.3(4)
C43 C38 C39 117.7(4)
C43 C42 H42 118.9
C43 C42 C41 122.2(5)
C41 C42 H42 118.9
H44A C44 H44B 109.5
H44A C44 H44C 109.5
H44B C44 H44C 109.5
C45 C44 H44A 109.5
C45 C44 H44B 109.5
C45 C44 H44C 109.5
C36 C35 C38 119.8(4)
C36 C35 C34 119.0(4)
C34 C35 C38 120.0(4)
O4 C47 C46 125.1(4)
O4 C47 C48 113.2(4)
C46 C47 C48 121.5(4)
C38 C39 H39 119.0
C40 C39 C38 121.9(4)
C40 C39 H39 119.0
O7 C18 C17 112.6(4)
O7 C18 C19 125.1(4)
C19 C18 C17 122.2(5)
C47 C48 H48A 109.5
C47 C48 H48B 109.5
C47 C48 H48C 109.5
H48A C48 H48B 109.5
H48A C48 H48C 109.5
H48B C48 H48C 109.5
O6 C15 C14 126.4(4)
O6 C15 C16 113.1(5)
C14 C15 C16 120.3(5)
O11 C36 C35 126.5(4)
O11 C36 C37 113.1(4)
C35 C36 C37 120.4(5)
C18 C17 H17A 109.5
C18 C17 H17B 109.5
C18 C17 H17C 109.5
H17A C17 H17B 109.5
H17A C17 H17C 109.5
H17B C17 H17C 109.5
C18 C19 C22 119.2(5)
C18 C19 C20 119.6(5)
C20 C19 C22 120.4(5)
H32A C32 H32B 109.5
H32A C32 H32C 109.5
H32B C32 H32C 109.5
C31 C32 H32A 109.5
C31 C32 H32B 109.5
C31 C32 H32C 109.5
C2 C1 H1A 109.5
C2 C1 H1B 109.5
C2 C1 H1C 109.5
H1A C1 H1B 109.5
H1A C1 H1C 109.5
H1B C1 H1C 109.5
C39 C40 H40 120.1
C41 C40 C39 119.9(5)
C41 C40 H40 120.1
C27 C22 C19 123.7(4)
C27 C22 C23 118.0(5)
C23 C22 C19 118.3(5)
C38 C43 C46 122.0(4)
C42 C43 C46 118.6(4)
C42 C43 C38 119.4(4)
O10 C31 C30 125.2(5)
O10 C31 C32 112.1(5)
C30 C31 C32 122.7(5)
H33A C33 H33B 109.5
H33A C33 H33C 109.5
H33B C33 H33C 109.5
C34 C33 H33A 109.5
C34 C33 H33B 109.5
C34 C33 H33C 109.5
C42 C41 H41 120.6
C40 C41 C42 118.8(5)
C40 C41 H41 120.6
C15 C16 H16A 109.5
C15 C16 H16B 109.5
C15 C16 H16C 109.5
H16A C16 H16B 109.5
H16A C16 H16C 109.5
H16B C16 H16C 109.5
O3 C45 C46 126.0(4)
O3 C45 C44 112.1(4)
C46 C45 C44 121.8(4)
C4 C5 H5A 109.5
C4 C5 H5B 109.5
C4 C5 H5C 109.5
H5A C5 H5B 109.5
H5A C5 H5C 109.5
H5B C5 H5C 109.5
O12 C34 C35 125.7(4)
O12 C34 C33 113.1(4)
C35 C34 C33 121.1(4)
C29 C28 H28A 109.5
C29 C28 H28B 109.5
C29 C28 H28C 109.5
H28A C28 H28B 109.5
H28A C28 H28C 109.5
H28B C28 H28C 109.5
C23 C24 H24 119.9
C25 C24 H24 119.9
C25 C24 C23 120.2(6)
N2 C49 H49 117.7
N1 C49 N2 124.6(5)
N1 C49 H49 117.7
C36 C37 H37A 109.5
C36 C37 H37B 109.5
C36 C37 H37C 109.5
H37A C37 H37B 109.5
H37A C37 H37C 109.5
H37B C37 H37C 109.5
O5 C13 C14 125.5(4)
O5 C13 C12 113.4(4)
C14 C13 C12 121.0(5)
C22 C27 C30 122.5(5)
C26 C27 C30 118.5(6)
C26 C27 C22 118.9(5)
C27 C26 H26 119.1
C27 C26 C25 121.7(7)
C25 C26 H26 119.1
H21A C21 H21B 109.5
H21A C21 H21C 109.5
H21B C21 H21C 109.5
C20 C21 H21A 109.5
C20 C21 H21B 109.5
C20 C21 H21C 109.5
C22 C23 H23 120.2
C24 C23 C22 119.6(7)
C24 C23 H23 120.2
O8 C20 C19 126.2(5)
O8 C20 C21 113.5(5)
C19 C20 C21 120.3(6)
N3 C51 N1 125.5(4)
N3 C51 H51 117.2
N1 C51 H51 117.2
C24 C25 C26 121.4(6)
C24 C25 H25 119.3
C26 C25 H25 119.3
Cl1S C1S Cl2S 109.2(4)
Cl1S C1S H1S 109.0
Cl2S C1S H1S 109.0
Cl3S C1S Cl1S 111.0(4)
Cl3S C1S Cl2S 109.6(4)
Cl3S C1S H1S 109.0
C13 C12 H12A 109.5
C13 C12 H12B 109.5
C13 C12 H12C 109.5
H12A C12 H12B 109.5
H12A C12 H12C 109.5
H12B C12 H12C 109.5
Cl6S C2S Cl5S 111.1(3)
Cl6S C2S Cl4S 112.5(3)
Cl6S C2S H2S 107.9
Cl5S C2S H2S 107.9
Cl4S C2S Cl5S 109.4(4)
Cl4S C2S H2S 107.9
C8 C9 C10 120.8(5)
C8 C9 H9 119.6
C10 C9 H9 119.6

loop_
_geom_bond_atom_site_label_1
_geom_bond_atom_site_label_2
_geom_bond_distance
Cu1 O1 1.909(3)
Cu1 O2 1.921(3)
Cu1 O3 1.927(3)
Cu1 O4 1.919(3)
Cu1 N1 2.362(4)
Cu2 O6 1.922(3)
Cu2 O5 1.912(3)
Cu2 O7 1.915(3)
Cu2 N2 2.390(4)
Cu2 O8 1.906(4)
Cu3 O11 1.923(3)
Cu3 O12 1.911(3)
Cu3 N3 2.375(4)
Cu3 O9 1.905(3)
Cu3 O10 1.917(4)
Cl6S C2S 1.728(6)
Cl5S C2S 1.761(6)
Cl4S C2S 1.743(6)
Cl1S C1S 1.717(7)
Cl2S C1S 1.760(7)
O1 C2 1.276(5)
O2 C4 1.273(5)
O6 C15 1.264(6)
O3 C45 1.276(5)
O5 C13 1.270(5)
O4 C47 1.282(5)
O7 C18 1.277(6)
O11 C36 1.279(5)
Cl3S C1S 1.707(7)
O12 C34 1.270(5)
C8 H8 0.9300
C8 C7 1.376(7)
C8 C9 1.340(7)
N3 C50 1.310(6)
N3 C51 1.307(6)
C6 C3 1.514(6)
C6 C11 1.393(6)
C6 C7 1.406(6)
O9 C29 1.277(6)
C3 C2 1.405(6)
C3 C4 1.405(6)
O10 C31 1.280(6)
C11 C14 1.505(6)
C11 C10 1.413(6)
C14 C15 1.403(7)
C14 C13 1.401(6)
C2 C1 1.507(6)
C4 C5 1.504(7)
N2 C50 1.326(6)
N2 C49 1.316(6)
C10 H10 0.9300
C10 C9 1.356(7)
C7 H7 0.9300
N1 C49 1.311(6)
N1 C51 1.311(6)
C50 H50 0.9300
O8 C20 1.285(7)
C29 C30 1.398(8)
C29 C28 1.526(7)
C46 C47 1.404(7)
C46 C43 1.506(6)
C46 C45 1.394(6)
C30 C31 1.400(7)
C30 C27 1.538(7)
C38 C35 1.481(6)
C38 C39 1.414(6)
C38 C43 1.402(6)
C42 H42 0.9300
C42 C43 1.382(6)
C42 C41 1.409(7)
C44 H44A 0.9600
C44 H44B 0.9600
C44 H44C 0.9600
C44 C45 1.500(7)
C35 C36 1.410(6)
C35 C34 1.419(6)
C47 C48 1.506(7)
C39 H39 0.9300
C39 C40 1.393(7)
C18 C17 1.511(7)
C18 C19 1.397(7)
C48 H48A 0.9600
C48 H48B 0.9600
C48 H48C 0.9600
C15 C16 1.521(7)
C36 C37 1.510(7)
C17 H17A 0.9600
C17 H17B 0.9600
C17 H17C 0.9600
C19 C22 1.494(7)
C19 C20 1.404(8)
C32 H32A 0.9600
C32 H32B 0.9600
C32 H32C 0.9600
C32 C31 1.522(8)
C1 H1A 0.9600
C1 H1B 0.9600
C1 H1C 0.9600
C40 H40 0.9300
C40 C41 1.365(7)
C22 C27 1.383(8)
C22 C23 1.419(7)
C33 H33A 0.9600
C33 H33B 0.9600
C33 H33C 0.9600
C33 C34 1.498(6)
C41 H41 0.9300
C16 H16A 0.9600
C16 H16B 0.9600
C16 H16C 0.9600
C5 H5A 0.9600
C5 H5B 0.9600
C5 H5C 0.9600
C28 H28A 0.9600
C28 H28B 0.9600
C28 H28C 0.9600
C24 H24 0.9300
C24 C23 1.414(9)
C24 C25 1.297(10)
C49 H49 0.9300
C37 H37A 0.9600
C37 H37B 0.9600
C37 H37C 0.9600
C13 C12 1.506(7)
C27 C26 1.382(8)
C26 H26 0.9300
C26 C25 1.365(9)
C21 H21A 0.9600
C21 H21B 0.9600
C21 H21C 0.9600
C21 C20 1.516(8)
C23 H23 0.9300
C51 H51 0.9300
C25 H25 0.9300
C1S H1S 0.9800
C12 H12A 0.9600
C12 H12B 0.9600
C12 H12C 0.9600
C2S H2S 0.9800
C9 H9 0.9300

loop_
_geom_torsion_atom_site_label_1
_geom_torsion_atom_site_label_2
_geom_torsion_atom_site_label_3
_geom_torsion_atom_site_label_4
_geom_torsion
Cu1 O1 C2 C3 0.5(6)
Cu1 O1 C2 C1 176.9(3)
Cu1 O2 C4 C3 1.3(6)
Cu1 O2 C4 C5 -174.5(3)
Cu1 O3 C45 C46 6.4(7)
Cu1 O3 C45 C44 -171.0(4)
Cu1 O4 C47 C46 -3.9(6)
Cu1 O4 C47 C48 172.2(3)
Cu1 N1 C49 N2 -173.7(4)
Cu1 N1 C51 N3 173.5(4)
Cu2 O6 C15 C14 -1.1(7)
Cu2 O6 C15 C16 175.1(3)
Cu2 O5 C13 C14 -4.5(7)
Cu2 O5 C13 C12 177.7(3)
Cu2 O7 C18 C17 175.0(4)
Cu2 O7 C18 C19 -0.7(8)
Cu2 N2 C50 N3 -171.4(4)
Cu2 N2 C49 N1 172.2(4)
Cu2 O8 C20 C19 -6.0(8)
Cu2 O8 C20 C21 177.1(4)
Cu3 O11 C36 C35 0.8(7)
Cu3 O11 C36 C37 178.1(4)
Cu3 O12 C34 C35 -3.6(7)
Cu3 O12 C34 C33 179.4(3)
Cu3 N3 C50 N2 -165.9(4)
Cu3 N3 C51 N1 165.9(4)
Cu3 O9 C29 C30 -6.8(8)
Cu3 O9 C29 C28 172.7(4)
Cu3 O10 C31 C30 -1.5(8)
Cu3 O10 C31 C32 175.7(4)
O1 Cu1 O2 C4 9.3(4)
O1 Cu1 O3 C45 178.5(4)
O1 Cu1 O4 C47 -90(2)
O1 Cu1 N1 C49 -44.2(4)
O1 Cu1 N1 C51 142.4(4)
O2 Cu1 O1 C2 -10.1(4)
O2 Cu1 O3 C45 89.1(8)
O2 Cu1 O4 C47 -172.6(4)
O2 Cu1 N1 C49 46.5(4)
O2 Cu1 N1 C51 -126.9(4)
O6 Cu2 O5 C13 11.9(4)
O6 Cu2 O7 C18 -101.4(6)
O6 Cu2 N2 C50 126.5(4)
O6 Cu2 N2 C49 -45.2(4)
O6 Cu2 O8 C20 179.0(4)
O3 Cu1 O1 C2 -179.3(4)
O3 Cu1 O2 C4 98.6(7)
O3 Cu1 O4 C47 -3.4(4)
O3 Cu1 N1 C49 -134.2(4)
O3 Cu1 N1 C51 52.4(4)
O5 Cu2 O6 C15 -9.1(4)
O5 Cu2 O7 C18 170.1(4)
O5 Cu2 N2 C50 -143.2(4)
O5 Cu2 N2 C49 45.1(4)
O5 Cu2 O8 C20 81(5)
O4 Cu1 O1 C2 -93(2)
O4 Cu1 O2 C4 -174.4(4)
O4 Cu1 O3 C45 2.2(4)
O4 Cu1 N1 C49 135.6(4)
O4 Cu1 N1 C51 -37.8(4)
O7 Cu2 O6 C15 -97.5(6)
O7 Cu2 O5 C13 176.3(4)
O7 Cu2 N2 C50 -53.3(4)
O7 Cu2 N2 C49 135.0(4)
O7 Cu2 O8 C20 14.7(4)
O7 C18 C19 C22 -175.4(5)
O7 C18 C19 C20 15.0(8)
O11 Cu3 O12 C34 13.5(4)
O11 Cu3 N3 C50 127.6(4)
O11 Cu3 N3 C51 -36.1(4)
O11 Cu3 O9 C29 179.8(4)
O11 Cu3 O10 C31 -99.0(8)
O12 Cu3 O11 C36 -12.0(4)
O12 Cu3 N3 C50 -141.5(4)
O12 Cu3 N3 C51 54.9(4)
O12 Cu3 O9 C29 91(2)
O12 Cu3 O10 C31 176.5(5)
N3 Cu3 O11 C36 84.9(4)
N3 Cu3 O12 C34 -81.9(4)
N3 Cu3 O9 C29 -84.9(4)
N3 Cu3 O10 C31 79.8(5)
C6 C3 C2 O1 -177.5(4)
C6 C3 C2 C1 6.3(6)
C6 C3 C4 O2 176.5(4)
C6 C3 C4 C5 -8.1(7)
C6 C11 C14 C15 94.7(5)
C6 C11 C14 C13 -95.3(5)
C6 C11 C10 C9 -0.7(7)
O9 Cu3 O11 C36 172.2(4)
O9 Cu3 O12 C34 102(2)
O9 Cu3 N3 C50 38.2(4)
O9 Cu3 N3 C51 -125.5(4)
O9 Cu3 O10 C31 -7.6(5)
O9 C29 C30 C31 -6.2(9)
O9 C29 C30 C27 -176.3(5)
C3 C6 C11 C14 0.6(7)
C3 C6 C11 C10 -178.3(4)
C3 C6 C7 C8 178.7(5)
O10 Cu3 O11 C36 -96.3(8)
O10 Cu3 O12 C34 -178.2(4)
O10 Cu3 N3 C50 -52.2(4)
O10 Cu3 N3 C51 144.2(4)
O10 Cu3 O9 C29 11.5(5)
C11 C6 C3 C2 99.2(5)
C11 C6 C3 C4 -92.3(5)
C11 C6 C7 C8 -0.5(7)
C11 C14 C15 O6 -177.1(4)
C11 C14 C15 C16 7.0(6)
C11 C14 C13 O5 180.0(4)
C11 C14 C13 C12 -2.4(6)
C11 C10 C9 C8 0.2(8)
C14 C11 C10 C9 -179.6(5)
C2 C3 C4 O2 -15.0(7)
C2 C3 C4 C5 160.4(5)
C4 C3 C2 O1 14.2(7)
C4 C3 C2 C1 -162.0(4)
N2 Cu2 O6 C15 83.1(4)
N2 Cu2 O5 C13 -84.0(4)
N2 Cu2 O7 C18 78.0(4)
N2 Cu2 O8 C20 -85.1(4)
C10 C11 C14 C15 -86.4(5)
C10 C11 C14 C13 83.5(5)
C7 C8 C9 C10 0.1(8)
C7 C6 C3 C2 -79.9(5)
C7 C6 C3 C4 88.6(5)
C7 C6 C11 C14 179.7(4)
C7 C6 C11 C10 0.8(6)
N1 Cu1 O1 C2 83.5(4)
N1 Cu1 O2 C4 -85.4(4)
N1 Cu1 O3 C45 -86.9(4)
N1 Cu1 O4 C47 93.8(4)
C50 N3 C51 N1 1.0(7)
C50 N2 C49 N1 -0.3(7)
O8 Cu2 O6 C15 172.7(4)
O8 Cu2 O5 C13 110(5)
O8 Cu2 O7 C18 -11.6(4)
O8 Cu2 N2 C50 36.4(4)
O8 Cu2 N2 C49 -135.4(4)
C29 C30 C31 O10 10.5(9)
C29 C30 C31 C32 -166.5(6)
C29 C30 C27 C22 -88.2(7)
C29 C30 C27 C26 93.2(7)
C30 C27 C26 C25 177.4(6)
C38 C35 C36 O11 -177.8(4)
C38 C35 C36 C37 5.1(7)
C38 C35 C34 O12 179.3(4)
C38 C35 C34 C33 -3.9(6)
C38 C39 C40 C41 1.1(8)
C35 C38 C39 C40 -177.7(4)
C35 C38 C43 C46 -3.2(7)
C35 C38 C43 C42 176.9(5)
C47 C46 C43 C38 90.5(6)
C47 C46 C43 C42 -89.6(6)
C47 C46 C45 O3 -15.2(7)
C47 C46 C45 C44 162.0(5)
C39 C38 C35 C36 -88.9(5)
C39 C38 C35 C34 79.0(6)
C39 C38 C43 C46 177.7(4)
C39 C38 C43 C42 -2.2(7)
C39 C40 C41 C42 -2.8(9)
C18 C19 C22 C27 100.5(6)
C18 C19 C22 C23 -78.6(7)
C18 C19 C20 O8 -11.6(8)
C18 C19 C20 C21 165.1(6)
C15 C14 C13 O5 -10.1(7)
C15 C14 C13 C12 167.6(4)
C36 C35 C34 O12 -12.8(7)
C36 C35 C34 C33 164.0(4)
C17 C18 C19 C22 9.3(8)
C17 C18 C19 C20 -160.3(5)
C19 C22 C27 C30 6.7(8)
C19 C22 C27 C26 -174.7(6)
C19 C22 C23 C24 173.8(6)
C22 C19 C20 O8 178.9(5)
C22 C19 C20 C21 -4.3(8)
C22 C27 C26 C25 -1.2(10)
C43 C46 C47 O4 -175.6(4)
C43 C46 C47 C48 8.6(7)
C43 C46 C45 O3 174.4(4)
C43 C46 C45 C44 -8.5(7)
C43 C38 C35 C36 92.0(6)
C43 C38 C35 C34 -100.1(5)
C43 C38 C39 C40 1.5(7)
C43 C42 C41 C40 2.0(9)
C31 C30 C27 C22 101.5(6)
C31 C30 C27 C26 -77.1(7)
C41 C42 C43 C46 -179.3(5)
C41 C42 C43 C38 0.6(8)
C45 C46 C47 O4 13.8(7)
C45 C46 C47 C48 -162.0(5)
C45 C46 C43 C38 -98.9(5)
C45 C46 C43 C42 81.1(6)
C34 C35 C36 O11 14.2(7)
C34 C35 C36 C37 -162.9(5)
C28 C29 C30 C31 174.4(6)
C28 C29 C30 C27 4.3(8)
C49 N2 C50 N3 0.9(8)
C49 N1 C51 N3 -0.4(7)
C13 C14 C15 O6 13.0(7)
C13 C14 C15 C16 -162.9(4)
C27 C30 C31 O10 -179.2(5)
C27 C30 C31 C32 3.8(9)
C27 C22 C23 C24 -5.4(9)
C27 C26 C25 C24 -1.2(12)
C23 C22 C27 C30 -174.2(5)
C23 C22 C27 C26 4.4(8)
C23 C24 C25 C26 0.1(13)
C20 C19 C22 C27 -90.0(7)
C20 C19 C22 C23 90.9(6)
C51 N3 C50 N2 -1.2(7)
C51 N1 C49 N2 0.1(7)
C25 C24 C23 C22 3.2(11)
C9 C8 C7 C6 0.0(8)
